data_7105279
loop_
_publ_author_name
'Constable, Edwin C'
'Housecroft, Catherine E'
'Neuburger, Markus'
'R\"osel, Pirmin'

_publ_section_title
;
 Clicking hard-core sugar balls.
;
_journal_issue 10
_journal_name_full 'Chemical communications (Cambridge, England)'
_journal_page_first 1628
_journal_page_last 1630
_journal_paper_doi 10.1039/b924103e
_journal_volume 46
_journal_year 2010
_chemical_formula_moiety 'C48 H36 N6 O2 Ru, C2 H4 Cl2, 2(F6 P)'
_chemical_formula_sum 'C50 H40 Cl2 F12 N6 O2 P2 Ru'
_chemical_formula_weight 1218.81
_space_group_IT_number 14
_symmetry_cell_setting monoclinic
_symmetry_space_group_name_Hall '-P 2yn'
_symmetry_space_group_name_H-M 'P 1 21/n 1'
_atom_sites_solution_hydrogens geom
_atom_sites_solution_primary direct
_audit_creation_date 09-08-11
_audit_creation_method CRYSTALS_ver_12.86
_cell_angle_alpha 90
_cell_angle_beta 106.5980(10)
_cell_angle_gamma 90
_cell_formula_units_Z 4
_cell_length_a 13.0227(4)
_cell_length_b 26.5826(8)
_cell_length_c 15.1718(5)
_cell_measurement_reflns_used 9912
_cell_measurement_temperature 123
_cell_measurement_theta_max 32089
_cell_measurement_theta_min 3
_cell_volume 5033.3(3)
_computing_cell_refinement 'Apex2 (Bruker AXS, 2006)'
_computing_data_collection 'Apex2 (Bruker AXS, 2006)'
_computing_data_reduction 'Apex2 (Bruker AXS, 2006)'
_computing_molecular_graphics 'CAMERON (Watkin et al., 1996)'
_computing_publication_material 'CRYSTALS (Betteridge et al., 2003)'
_computing_structure_refinement 'CRYSTALS (Betteridge et al., 2003)'
_computing_structure_solution 'SIR92 (Altomare et al., 1994)'
_diffrn_ambient_temperature 123
_diffrn_measured_fraction_theta_full 0.997
_diffrn_measured_fraction_theta_max 0.997
_diffrn_measurement_device 'Bruker Kappa Apex2'
_diffrn_measurement_device_type Area
_diffrn_measurement_method '\f & \w scans'
_diffrn_radiation_monochromator graphite
_diffrn_radiation_type 'Mo K\a'
_diffrn_radiation_wavelength 0.71073
_diffrn_reflns_av_R_equivalents 0.030
_diffrn_reflns_limit_h_max 19
_diffrn_reflns_limit_h_min -19
_diffrn_reflns_limit_k_max 39
_diffrn_reflns_limit_k_min -38
_diffrn_reflns_limit_l_max 21
_diffrn_reflns_limit_l_min -22
_diffrn_reflns_number 63295
_diffrn_reflns_theta_full 31.506
_diffrn_reflns_theta_max 31.506
_diffrn_reflns_theta_min 1.596
_diffrn_standards_number 0
_exptl_absorpt_coefficient_mu 0.574
_exptl_absorpt_correction_T_max 0.96
_exptl_absorpt_correction_T_min 0.93
_exptl_absorpt_correction_type multi-scan
_exptl_absorpt_process_details 'DENZO/SCALEPACK (Otwinowski & Minor, 1997)'
_exptl_crystal_colour orange
_exptl_crystal_density_diffrn 1.608
_exptl_crystal_density_method 'not measured'
_exptl_crystal_description block
_exptl_crystal_F_000 2456
_exptl_crystal_size_max 0.19
_exptl_crystal_size_mid 0.13
_exptl_crystal_size_min 0.08
_refine_diff_density_max 0.79
_refine_diff_density_min -0.87
_refine_ls_extinction_method None
_refine_ls_goodness_of_fit_ref 1.0861
_refine_ls_hydrogen_treatment constr
_refine_ls_matrix_type full
_refine_ls_number_parameters 676
_refine_ls_number_reflns 11899
_refine_ls_number_restraints 0
_refine_ls_R_factor_all 0.0468
_refine_ls_R_factor_gt 0.0336
_refine_ls_shift/su_max 0.001657
_refine_ls_structure_factor_coef F
_refine_ls_weighting_details
;
Method, part 1, Chebychev polynomial, (Watkin, 1994, Prince, 1982)
[weight] = 1.0/[A~0~*T~0~(x)+A~1~*T~1~(x) ... +A~n-1~]*T~n-1~(x)]
where A~i~ are the Chebychev coefficients listed below and x= Fcalc/Fmax
Method = Robust Weighting (Prince, 1982)
W = [weight] * [1-(deltaF/6*sigmaF)^2^]^2^
A~i~ are:
0.161 0.114 0.473E-01
;
_refine_ls_weighting_scheme calc
_refine_ls_wR_factor_all 0.0587
_refine_ls_wR_factor_gt 0.0357
_refine_ls_wR_factor_ref 0.0341
_reflns_limit_h_max 18
_reflns_limit_h_min -19
_reflns_limit_k_max 39
_reflns_limit_k_min 0
_reflns_limit_l_max 22
_reflns_limit_l_min 0
_reflns_number_gt 13001
_reflns_number_total 16714
_reflns_threshold_expression I>2.0\s(I)
_oxford_diffrn_Wilson_B_factor 1.53
_oxford_diffrn_Wilson_scale 198.81
_oxford_refine_ls_r_factor_ref 0.0312
_oxford_refine_ls_scale 0.07197(5)
_oxford_reflns_number_all 16684
_oxford_reflns_threshold_expression_ref I>3.0\s(I)
_oxford_structure_analysis_title 'pr392_123k_0m in P2(1)/n'
_cod_data_source_file b924103e.txt
_cod_data_source_block 1
_cod_depositor_comments
;
The following automatic conversions were performed:
'_symmetry_cell_setting' value 'Monoclinic' changed to 'monoclinic'
according to '/home/saulius/struct/CIF-dictionaries/cif_core.dic'
dictionary named 'cif_core.dic' version 2.4.1 from 2010-06-29.

Automatic conversion script
Id: cif_fix_enum 1527 2010-12-29 10:47:43Z saulius 
;
_cod_original_sg_symbol_H-M 'P 21/n'
_cod_original_formula_sum 'C50 H40 Cl2 F12 N6 O2 P2 Ru1'
_cod_database_code 7105279

loop_
_symmetry_equiv_pos_as_xyz
x,y,z
-x,-y,-z
-x+1/2,y+1/2,-z+1/2
x+1/2,-y+1/2,z+1/2

loop_
_atom_site_label
_atom_site_type_symbol
_atom_site_fract_x
_atom_site_fract_y
_atom_site_fract_z
_atom_site_U_iso_or_equiv
_atom_site_occupancy
_atom_site_adp_type
_atom_site_refinement_flags_posn
_atom_site_refinement_flags_adp
_atom_site_refinement_flags_occupancy
_atom_site_disorder_assembly
_atom_site_disorder_group
_oxford_atom_site_special_shape
_atom_site_attached_hydrogens
Ru1 Ru 0.726700(10) 0.609439(4) 0.868698(8) 0.0149 1.0000 Uani . . . . . . .
N1 N 0.76000(11) 0.67248(5) 0.95121(9) 0.0164 1.0000 Uani . . . . . . .
N2 N 0.67385(11) 0.66574(5) 0.77168(9) 0.0171 1.0000 Uani . . . . . . .
N3 N 0.58664(11) 0.60060(5) 0.90440(9) 0.0185 1.0000 Uani . . . . . . .
N4 N 0.77577(11) 0.56129(5) 0.97907(9) 0.0172 1.0000 Uani . . . . . . .
N5 N 0.86816(11) 0.60995(5) 0.83342(9) 0.0189 1.0000 Uani . . . . . . .
N6 N 0.69908(12) 0.55305(5) 0.77151(9) 0.0188 1.0000 Uani . . . . . . .
O1 O 1.07684(12) 0.64914(5) 1.37397(9) 0.0324 1.0000 Uani . . . . . . .
O2 O 0.55048(12) 0.74562(5) 0.30123(8) 0.0311 1.0000 Uani . . . . . . .
C1 C 0.80006(13) 0.67319(6) 1.04344(10) 0.0187 1.0000 Uani . . . . . . .
C2 C 0.81956(13) 0.71740(6) 1.09516(11) 0.0194 1.0000 Uani . . . . . . .
C3 C 0.79445(14) 0.76290(6) 1.04790(11) 0.0223 1.0000 Uani . . . . . . .
C4 C 0.75318(14) 0.76279(6) 0.95322(11) 0.0216 1.0000 Uani . . . . . . .
C5 C 0.73717(13) 0.71727(6) 0.90585(10) 0.0174 1.0000 Uani . . . . . . .
C6 C 0.69377(13) 0.71341(6) 0.80577(10) 0.0173 1.0000 Uani . . . . . . .
C7 C 0.67314(14) 0.75503(6) 0.74773(11) 0.0216 1.0000 Uani . . . . . . .
C8 C 0.62739(15) 0.74841(6) 0.65423(11) 0.0224 1.0000 Uani . . . . . . .
C9 C 0.60231(13) 0.69988(6) 0.61894(10) 0.0193 1.0000 Uani . . . . . . .
C10 C 0.62868(13) 0.65978(6) 0.68079(10) 0.0181 1.0000 Uani . . . . . . .
C11 C 0.49095(14) 0.62064(7) 0.86008(12) 0.0248 1.0000 Uani . . . . . . .
C12 C 0.40053(15) 0.61387(8) 0.88926(14) 0.0295 1.0000 Uani . . . . . . .
C13 C 0.40814(16) 0.58588(8) 0.96762(14) 0.0312 1.0000 Uani . . . . . . .
C14 C 0.50605(16) 0.56480(7) 1.01393(13) 0.0277 1.0000 Uani . . . . . . .
C15 C 0.59431(14) 0.57234(6) 0.98093(11) 0.0207 1.0000 Uani . . . . . . .
C16 C 0.70145(13) 0.55141(6) 1.02430(11) 0.0191 1.0000 Uani . . . . . . .
C17 C 0.72811(16) 0.52526(7) 1.10725(12) 0.0250 1.0000 Uani . . . . . . .
C18 C 0.83271(16) 0.50983(7) 1.14580(12) 0.0278 1.0000 Uani . . . . . . .
C19 C 0.90814(15) 0.51958(7) 1.09977(12) 0.0253 1.0000 Uani . . . . . . .
C20 C 0.87674(14) 0.54491(6) 1.01635(11) 0.0208 1.0000 Uani . . . . . . .
C21 C 0.95547(14) 0.63769(7) 0.87400(12) 0.0237 1.0000 Uani . . . . . . .
C22 C 1.04768(15) 0.63644(7) 0.84604(14) 0.0286 1.0000 Uani . . . . . . .
C23 C 1.05028(16) 0.60607(8) 0.77281(14) 0.0307 1.0000 Uani . . . . . . .
C24 C 0.96129(16) 0.57741(7) 0.73026(13) 0.0279 1.0000 Uani . . . . . . .
C25 C 0.87092(14) 0.57944(6) 0.76199(11) 0.0209 1.0000 Uani . . . . . . .
C26 C 0.77412(14) 0.54901(6) 0.72487(11) 0.0206 1.0000 Uani . . . . . . .
C27 C 0.75719(17) 0.51817(7) 0.64775(12) 0.0282 1.0000 Uani . . . . . . .
C28 C 0.66380(18) 0.49014(7) 0.61960(13) 0.0331 1.0000 Uani . . . . . . .
C29 C 0.59059(17) 0.49257(7) 0.66945(14) 0.0304 1.0000 Uani . . . . . . .
C30 C 0.61058(15) 0.52443(6) 0.74488(12) 0.0234 1.0000 Uani . . . . . . .
C31 C 0.86648(15) 0.71571(6) 1.19617(11) 0.0220 1.0000 Uani . . . . . . .
C32 C 0.83599(18) 0.75113(7) 1.25163(12) 0.0307 1.0000 Uani . . . . . . .
C33 C 0.8847(2) 0.75060(8) 1.34597(13) 0.0368 1.0000 Uani . . . . . . .
C34 C 0.96344(19) 0.71574(8) 1.38505(13) 0.0348 1.0000 Uani . . . . . . .
C35 C 0.99306(15) 0.68006(6) 1.32990(12) 0.0255 1.0000 Uani . . . . . . .
C36 C 0.94475(14) 0.67960(6) 1.23558(11) 0.0223 1.0000 Uani . . . . . . .
C37 C 1.07990(15) 0.59905(7) 1.33920(13) 0.0273 1.0000 Uani . . . . . . .
C38 C 1.00689(16) 0.56538(7) 1.36715(14) 0.0293 1.0000 Uani . . . . . . .
C39 C 0.9498(2) 0.53762(9) 1.39223(18) 0.0427 1.0000 Uani . . . . . . .
C41 C 0.54893(13) 0.69115(6) 0.52023(11) 0.0200 1.0000 Uani . . . . . . .
C42 C 0.47246(14) 0.65290(7) 0.49275(12) 0.0232 1.0000 Uani . . . . . . .
C43 C 0.41927(15) 0.64664(7) 0.40018(12) 0.0257 1.0000 Uani . . . . . . .
C44 C 0.44122(15) 0.67705(7) 0.33318(12) 0.0253 1.0000 Uani . . . . . . .
C45 C 0.51869(15) 0.71449(6) 0.36057(11) 0.0233 1.0000 Uani . . . . . . .
C46 C 0.57168(15) 0.72189(6) 0.45343(11) 0.0226 1.0000 Uani . . . . . . .
C47 C 0.49051(18) 0.74243(8) 0.20598(12) 0.0330 1.0000 Uani . . . . . . .
C48 C 0.53352(18) 0.78048(8) 0.15648(12) 0.0327 1.0000 Uani . . . . . . .
C49 C 0.5661(2) 0.81187(9) 0.11608(14) 0.0400 1.0000 Uani . . . . . . .
P1 P 0.27784(4) 0.572131(18) 0.62324(3) 0.0272 1.0000 Uani . . . . . . .
F1 F 0.15162(11) 0.57292(6) 0.60950(12) 0.0522 1.0000 Uani . . . . . . .
F2 F 0.40302(11) 0.57183(7) 0.63731(13) 0.0593 1.0000 Uani . . . . . . .
F3 F 0.26360(14) 0.52037(5) 0.56687(11) 0.0507 1.0000 Uani . . . . . . .
F4 F 0.29494(16) 0.54157(6) 0.71675(10) 0.0580 1.0000 Uani . . . . . . .
F5 F 0.28845(13) 0.62420(5) 0.67859(10) 0.0475 1.0000 Uani . . . . . . .
F6 F 0.26042(11) 0.60304(5) 0.52993(9) 0.0421 1.0000 Uani . . . . . . .
P2 P 0.80238(4) 0.398013(17) 0.88212(3) 0.0237 1.0000 Uani . . . . . . .
F7 F 0.68227(10) 0.41825(6) 0.85647(9) 0.0415 1.0000 Uani . . . . . . .
F8 F 0.92331(10) 0.37701(5) 0.90695(9) 0.0375 1.0000 Uani . . . . . . .
F9 F 0.82824(12) 0.42498(5) 0.97991(8) 0.0418 1.0000 Uani . . . . . . .
F10 F 0.76722(12) 0.34844(5) 0.92610(11) 0.0456 1.0000 Uani . . . . . . .
F11 F 0.77798(11) 0.37011(5) 0.78491(9) 0.0404 1.0000 Uani . . . . . . .
F12 F 0.83866(11) 0.44725(5) 0.83830(9) 0.0387 1.0000 Uani . . . . . . .
C51 C 0.2937(2) 0.39302(9) 0.58692(19) 0.0441 1.0000 Uani . . . . . . .
C52 C 0.2750(2) 0.36616(11) 0.66750(18) 0.0472 1.0000 Uani . . . . . . .
Cl1 Cl 0.19674(6) 0.37217(3) 0.48475(4) 0.0546 1.0000 Uani . . . . . . .
Cl2 Cl 0.37401(8) 0.38484(4) 0.77015(6) 0.0831 1.0000 Uani . . . . . . .
H11 H 0.8147 0.6423 1.0733 0.0230 1.0000 Uiso R . . . . . .
H31 H 0.8055 0.7930 1.0798 0.0273 1.0000 Uiso R . . . . . .
H41 H 0.7359 0.7929 0.9214 0.0259 1.0000 Uiso R . . . . . .
H71 H 0.6885 0.7872 0.7709 0.0271 1.0000 Uiso R . . . . . .
H81 H 0.6127 0.7761 0.6157 0.0261 1.0000 Uiso R . . . . . .
H101 H 0.6147 0.6269 0.6581 0.0225 1.0000 Uiso R . . . . . .
H111 H 0.4867 0.6394 0.8081 0.0298 1.0000 Uiso R . . . . . .
H121 H 0.3354 0.6281 0.8553 0.0358 1.0000 Uiso R . . . . . .
H131 H 0.3491 0.5815 0.9892 0.0397 1.0000 Uiso R . . . . . .
H141 H 0.5137 0.5464 1.0663 0.0348 1.0000 Uiso R . . . . . .
H171 H 0.6757 0.5185 1.1371 0.0320 1.0000 Uiso R . . . . . .
H181 H 0.8516 0.4933 1.2011 0.0339 1.0000 Uiso R . . . . . .
H191 H 0.9791 0.5092 1.1240 0.0307 1.0000 Uiso R . . . . . .
H201 H 0.9253 0.5509 0.9845 0.0244 1.0000 Uiso R . . . . . .
H211 H 0.9524 0.6581 0.9229 0.0283 1.0000 Uiso R . . . . . .
H221 H 1.1064 0.6555 0.8761 0.0362 1.0000 Uiso R . . . . . .
H231 H 1.1109 0.6051 0.7526 0.0396 1.0000 Uiso R . . . . . .
H241 H 0.9613 0.5569 0.6810 0.0358 1.0000 Uiso R . . . . . .
H271 H 0.8080 0.5164 0.6154 0.0360 1.0000 Uiso R . . . . . .
H281 H 0.6514 0.4702 0.5673 0.0400 1.0000 Uiso R . . . . . .
H291 H 0.5288 0.4740 0.6538 0.0359 1.0000 Uiso R . . . . . .
H301 H 0.5611 0.5262 0.7777 0.0279 1.0000 Uiso R . . . . . .
H321 H 0.7829 0.7748 1.2251 0.0369 1.0000 Uiso R . . . . . .
H331 H 0.8634 0.7743 1.3842 0.0449 1.0000 Uiso R . . . . . .
H341 H 0.9962 0.7160 1.4483 0.0414 1.0000 Uiso R . . . . . .
H361 H 0.9655 0.6560 1.1981 0.0269 1.0000 Uiso R . . . . . .
H371 H 1.1518 0.5870 1.3653 0.0328 1.0000 Uiso R . . . . . .
H372 H 1.0643 0.5991 1.2736 0.0330 1.0000 Uiso R . . . . . .
H391 H 0.9056 0.5160 1.4116 0.0548 1.0000 Uiso R . . . . . .
H421 H 0.4564 0.6320 0.5367 0.0280 1.0000 Uiso R . . . . . .
H431 H 0.3674 0.6216 0.3821 0.0306 1.0000 Uiso R . . . . . .
H441 H 0.4062 0.6720 0.2720 0.0302 1.0000 Uiso R . . . . . .
H461 H 0.6238 0.7474 0.4711 0.0275 1.0000 Uiso R . . . . . .
H471 H 0.4149 0.7488 0.1990 0.0395 1.0000 Uiso R . . . . . .
H472 H 0.4991 0.7097 0.1821 0.0393 1.0000 Uiso R . . . . . .
H491 H 0.5908 0.8368 0.0840 0.0487 1.0000 Uiso R . . . . . .
H511 H 0.2891 0.4289 0.5950 0.0545 1.0000 Uiso R . . . . . .
H512 H 0.3652 0.3857 0.5812 0.0546 1.0000 Uiso R . . . . . .
H521 H 0.2061 0.3743 0.6746 0.0573 1.0000 Uiso R . . . . . .
H522 H 0.2815 0.3299 0.6586 0.0571 1.0000 Uiso R . . . . . .

loop_
_atom_site_aniso_label
_atom_site_aniso_U_11
_atom_site_aniso_U_22
_atom_site_aniso_U_33
_atom_site_aniso_U_23
_atom_site_aniso_U_13
_atom_site_aniso_U_12
Ru1 0.01927(5) 0.01349(5) 0.01209(5) 0.00129(4) 0.00473(4) 0.00169(5)
N1 0.0197(6) 0.0154(5) 0.0139(5) 0.0007(4) 0.0047(5) 0.0016(4)
N2 0.0216(6) 0.0162(6) 0.0139(5) 0.0017(4) 0.0059(5) 0.0018(5)
N3 0.0210(6) 0.0181(6) 0.0162(5) -0.0003(4) 0.0054(5) 0.0008(5)
N4 0.0227(6) 0.0139(5) 0.0147(5) 0.0000(4) 0.0051(5) 0.0001(5)
N5 0.0228(6) 0.0176(6) 0.0169(5) 0.0048(5) 0.0068(5) 0.0040(5)
N6 0.0258(7) 0.0145(6) 0.0156(6) 0.0018(4) 0.0049(5) 0.0038(5)
O1 0.0360(7) 0.0239(6) 0.0268(6) 0.0042(5) -0.0081(5) -0.0031(5)
O2 0.0447(8) 0.0314(7) 0.0139(5) 0.0049(5) 0.0032(5) -0.0098(6)
C1 0.0234(7) 0.0168(6) 0.0153(6) 0.0010(5) 0.0047(5) 0.0010(5)
C2 0.0246(7) 0.0183(7) 0.0151(6) -0.0003(5) 0.0053(6) 0.0009(6)
C3 0.0309(8) 0.0173(7) 0.0170(7) -0.0016(5) 0.0040(6) 0.0011(6)
C4 0.0293(8) 0.0155(6) 0.0184(7) 0.0017(5) 0.0043(6) 0.0021(6)
C5 0.0209(7) 0.0162(6) 0.0150(6) 0.0007(5) 0.0049(5) 0.0012(5)
C6 0.0207(7) 0.0164(6) 0.0148(6) 0.0014(5) 0.0050(5) 0.0020(5)
C7 0.0308(8) 0.0155(7) 0.0174(7) 0.0015(5) 0.0051(6) -0.0001(6)
C8 0.0322(9) 0.0173(7) 0.0166(7) 0.0038(5) 0.0052(6) 0.0018(6)
C9 0.0239(7) 0.0205(7) 0.0137(6) 0.0029(5) 0.0056(5) 0.0015(6)
C10 0.0229(7) 0.0178(7) 0.0138(6) 0.0012(5) 0.0056(5) 0.0015(5)
C11 0.0225(8) 0.0286(8) 0.0228(7) 0.0017(6) 0.0058(6) 0.0027(6)
C12 0.0205(7) 0.0362(10) 0.0313(9) -0.0007(8) 0.0066(6) 0.0026(7)
C13 0.0264(9) 0.0379(10) 0.0338(9) -0.0034(8) 0.0155(7) -0.0036(8)
C14 0.0301(9) 0.0307(9) 0.0259(8) 0.0021(7) 0.0138(7) -0.0029(7)
C15 0.0252(8) 0.0199(7) 0.0184(7) -0.0007(5) 0.0086(6) -0.0013(6)
C16 0.0240(7) 0.0169(6) 0.0162(6) 0.0004(5) 0.0052(6) -0.0010(5)
C17 0.0345(9) 0.0229(8) 0.0193(7) 0.0043(6) 0.0104(7) 0.0000(7)
C18 0.0375(10) 0.0247(8) 0.0194(7) 0.0076(6) 0.0051(7) 0.0032(7)
C19 0.0280(8) 0.0220(8) 0.0224(7) 0.0048(6) 0.0013(6) 0.0028(6)
C20 0.0235(7) 0.0189(7) 0.0194(7) 0.0026(5) 0.0053(6) 0.0010(6)
C21 0.0252(8) 0.0223(7) 0.0239(8) 0.0034(6) 0.0075(6) -0.0002(6)
C22 0.0241(8) 0.0301(9) 0.0331(9) 0.0073(7) 0.0108(7) -0.0008(7)
C23 0.0295(9) 0.0329(9) 0.0348(9) 0.0104(8) 0.0175(7) 0.0063(8)
C24 0.0349(9) 0.0288(9) 0.0248(8) 0.0053(7) 0.0164(7) 0.0091(7)
C25 0.0283(8) 0.0185(7) 0.0175(7) 0.0054(5) 0.0092(6) 0.0069(6)
C26 0.0294(8) 0.0166(7) 0.0163(6) 0.0025(5) 0.0075(6) 0.0060(6)
C27 0.0404(10) 0.0233(8) 0.0226(8) -0.0014(6) 0.0120(7) 0.0066(7)
C28 0.0499(12) 0.0241(8) 0.0245(8) -0.0072(7) 0.0092(8) 0.0038(8)
C29 0.0366(10) 0.0222(8) 0.0295(9) -0.0074(7) 0.0047(7) -0.0027(7)
C30 0.0294(8) 0.0182(7) 0.0219(7) -0.0020(6) 0.0061(6) -0.0001(6)
C31 0.0309(8) 0.0183(7) 0.0157(7) -0.0010(5) 0.0047(6) -0.0002(6)
C32 0.0465(11) 0.0247(8) 0.0196(8) -0.0025(6) 0.0073(7) 0.0059(8)
C33 0.0601(14) 0.0291(9) 0.0194(8) -0.0059(7) 0.0087(8) 0.0052(9)
C34 0.0537(13) 0.0299(9) 0.0162(7) -0.0014(7) 0.0024(8) -0.0027(9)
C35 0.0333(9) 0.0198(7) 0.0190(7) 0.0027(6) 0.0004(6) -0.0048(6)
C36 0.0279(8) 0.0186(7) 0.0185(7) -0.0003(5) 0.0036(6) -0.0019(6)
C37 0.0264(8) 0.0263(8) 0.0270(8) 0.0043(6) 0.0038(7) 0.0009(6)
C38 0.0307(9) 0.0248(8) 0.0299(9) -0.0013(7) 0.0047(7) 0.0001(7)
C39 0.0467(13) 0.0316(10) 0.0537(14) -0.0013(9) 0.0206(11) -0.0073(9)
C41 0.0234(7) 0.0205(7) 0.0152(6) 0.0031(5) 0.0041(6) 0.0021(6)
C42 0.0251(8) 0.0238(8) 0.0215(7) 0.0035(6) 0.0078(6) -0.0005(6)
C43 0.0248(8) 0.0258(8) 0.0244(8) -0.0010(6) 0.0035(6) -0.0049(6)
C44 0.0287(8) 0.0264(8) 0.0176(7) -0.0005(6) 0.0013(6) -0.0013(7)
C45 0.0306(8) 0.0222(7) 0.0160(7) 0.0026(6) 0.0046(6) -0.0001(6)
C46 0.0299(8) 0.0200(7) 0.0162(7) 0.0023(5) 0.0039(6) -0.0023(6)
C47 0.0449(11) 0.0357(10) 0.0153(7) 0.0025(7) 0.0035(7) -0.0056(8)
C48 0.0455(11) 0.0337(10) 0.0163(7) -0.0002(7) 0.0043(7) 0.0001(8)
C49 0.0607(14) 0.0363(11) 0.0203(8) -0.0005(7) 0.0071(9) -0.0066(10)
P1 0.0312(2) 0.0247(2) 0.0283(2) 0.00260(17) 0.01271(18) -0.00261(18)
F1 0.0382(7) 0.0496(8) 0.0780(11) -0.0223(8) 0.0312(7) -0.0137(6)
F2 0.0284(7) 0.0730(11) 0.0764(11) 0.0371(9) 0.0147(7) 0.0109(7)
F3 0.0783(11) 0.0326(7) 0.0543(9) -0.0092(6) 0.0398(8) 0.0020(7)
F4 0.0983(13) 0.0426(8) 0.0379(7) 0.0133(6) 0.0269(8) -0.0113(8)
F5 0.0628(9) 0.0304(6) 0.0411(7) -0.0076(5) 0.0017(7) -0.0107(6)
F6 0.0449(7) 0.0445(8) 0.0312(6) 0.0130(5) 0.0019(5) -0.0023(6)
P2 0.0259(2) 0.0225(2) 0.02236(19) -0.00275(15) 0.00658(16) -0.00103(16)
F7 0.0285(6) 0.0574(9) 0.0390(7) 0.0084(6) 0.0101(5) 0.0103(6)
F8 0.0283(6) 0.0403(7) 0.0422(7) -0.0016(5) 0.0071(5) 0.0070(5)
F9 0.0524(8) 0.0443(7) 0.0256(6) -0.0110(5) 0.0060(5) 0.0068(6)
F10 0.0560(9) 0.0312(6) 0.0590(9) 0.0090(6) 0.0314(7) -0.0025(6)
F11 0.0414(7) 0.0490(7) 0.0311(6) -0.0189(5) 0.0108(5) -0.0138(6)
F12 0.0452(7) 0.0276(6) 0.0451(7) 0.0054(5) 0.0157(6) -0.0042(5)
C51 0.0408(12) 0.0351(11) 0.0583(14) 0.0017(10) 0.0171(11) 0.0033(9)
C52 0.0399(12) 0.0600(16) 0.0400(12) -0.0029(11) 0.0089(10) 0.0080(11)
Cl1 0.0535(4) 0.0682(4) 0.0388(3) 0.0095(3) 0.0079(3) 0.0120(3)
Cl2 0.0772(5) 0.1009(7) 0.0535(4) -0.0391(4) -0.0096(4) 0.0403(5)

loop_
_atom_type_symbol
_atom_type_scat_dispersion_real
_atom_type_scat_dispersion_imag
_atom_type_scat_Cromer_Mann_a1
_atom_type_scat_Cromer_Mann_b1
_atom_type_scat_Cromer_Mann_a2
_atom_type_scat_Cromer_Mann_b2
_atom_type_scat_Cromer_Mann_a3
_atom_type_scat_Cromer_Mann_b3
_atom_type_scat_Cromer_Mann_a4
_atom_type_scat_Cromer_Mann_b4
_atom_type_scat_Cromer_Mann_c
_atom_type_scat_source
C 0.0033 0.0016 2.3100 20.8439 1.0200 10.2075 1.5886 0.5687 0.8650 51.6512 0.2156 'International Tables Vol C 4.2.6.8 and 6.1.1.4'
H 0.0000 0.0000 0.4930 10.5109 0.3229 26.1257 0.1402 3.1424 0.0408 57.7998 0.0030 'International Tables Vol C 4.2.6.8 and 6.1.1.4'
Cl 0.1484 0.1585 11.4604 0.0104 7.1964 1.1662 6.2556 18.5194 1.6455 47.7784 -9.5574 'International Tables Vol C 4.2.6.8 and 6.1.1.4'
N 0.0061 0.0033 12.2126 0.0057 3.1322 9.8933 2.0125 28.9975 1.1663 0.5826 -11.5290 'International Tables Vol C 4.2.6.8 and 6.1.1.4'
O 0.0106 0.0060 3.0485 13.2771 2.2868 5.7011 1.5463 0.3239 0.8670 32.9089 0.2508 'International Tables Vol C 4.2.6.8 and 6.1.1.4'
F 0.0171 0.0103 3.5392 10.2825 2.6412 4.2944 1.5170 0.2615 1.0243 26.1476 0.2776 'International Tables Vol C 4.2.6.8 and 6.1.1.4'
P 0.1023 0.0942 6.4345 1.9067 4.1791 27.1570 1.7800 0.5260 1.4908 68.1645 1.1149 'International Tables Vol C 4.2.6.8 and 6.1.1.4'
Ru -1.2594 0.8363 19.2674 0.8085 12.9182 8.4347 4.8634 24.7997 1.5676 94.2928 5.3787 'International Tables Vol C 4.2.6.8 and 6.1.1.4'

loop_
_geom_angle_atom_site_label_1
_geom_angle_site_symmetry_1
_geom_angle_atom_site_label_2
_geom_angle_site_symmetry_2
_geom_angle_atom_site_label_3
_geom_angle_site_symmetry_3
_geom_angle
_geom_angle_publ_flag
N1 . Ru1 . N2 . 79.28(5) yes
N1 . Ru1 . N3 . 88.95(5) yes
N2 . Ru1 . N3 . 97.45(5) yes
N1 . Ru1 . N4 . 92.80(5) yes
N2 . Ru1 . N4 . 171.41(5) yes
N3 . Ru1 . N4 . 78.90(5) yes
N1 . Ru1 . N5 . 95.95(5) yes
N2 . Ru1 . N5 . 87.19(5) yes
N3 . Ru1 . N5 . 173.82(5) yes
N4 . Ru1 . N5 . 97.04(5) yes
N1 . Ru1 . N6 . 171.39(5) yes
N2 . Ru1 . N6 . 93.58(5) yes
N3 . Ru1 . N6 . 96.80(5) yes
N4 . Ru1 . N6 . 94.58(5) yes
N5 . Ru1 . N6 . 78.77(6) yes
Ru1 . N1 . C1 . 126.45(11) yes
Ru1 . N1 . C5 . 115.15(10) yes
C1 . N1 . C5 . 118.40(13) yes
Ru1 . N2 . C6 . 114.35(10) yes
Ru1 . N2 . C10 . 127.00(11) yes
C6 . N2 . C10 . 118.55(13) yes
Ru1 . N3 . C11 . 125.94(11) yes
Ru1 . N3 . C15 . 115.62(11) yes
C11 . N3 . C15 . 118.44(15) yes
Ru1 . N4 . C16 . 115.43(11) yes
Ru1 . N4 . C20 . 125.55(11) yes
C16 . N4 . C20 . 118.37(13) yes
Ru1 . N5 . C21 . 125.83(12) yes
Ru1 . N5 . C25 . 115.56(11) yes
C21 . N5 . C25 . 118.61(15) yes
Ru1 . N6 . C26 . 115.07(11) yes
Ru1 . N6 . C30 . 125.91(12) yes
C26 . N6 . C30 . 118.65(14) yes
C35 . O1 . C37 . 118.43(14) yes
C45 . O2 . C47 . 116.47(15) yes
N1 . C1 . C2 . 123.40(14) yes
N1 . C1 . H11 . 117.3 no
C2 . C1 . H11 . 119.3 no
C1 . C2 . C3 . 117.54(14) yes
C1 . C2 . C31 . 120.79(14) yes
C3 . C2 . C31 . 121.67(14) yes
C2 . C3 . C4 . 119.75(15) yes
C2 . C3 . H31 . 120.1 no
C4 . C3 . H31 . 120.1 no
C3 . C4 . C5 . 119.65(15) yes
C3 . C4 . H41 . 120.2 no
C5 . C4 . H41 . 120.1 no
C4 . C5 . N1 . 121.26(14) yes
C4 . C5 . C6 . 123.55(14) yes
N1 . C5 . C6 . 115.19(13) yes
C5 . C6 . N2 . 115.66(13) yes
C5 . C6 . C7 . 123.22(14) yes
N2 . C6 . C7 . 121.12(14) yes
C6 . C7 . C8 . 119.75(15) yes
C6 . C7 . H71 . 120.9 no
C8 . C7 . H71 . 119.3 no
C7 . C8 . C9 . 119.65(14) yes
C7 . C8 . H81 . 119.8 no
C9 . C8 . H81 . 120.6 no
C8 . C9 . C10 . 117.44(14) yes
C8 . C9 . C41 . 121.55(14) yes
C10 . C9 . C41 . 121.00(14) yes
C9 . C10 . N2 . 123.40(15) yes
C9 . C10 . H101 . 118.7 no
N2 . C10 . H101 . 117.9 no
N3 . C11 . C12 . 122.70(17) yes
N3 . C11 . H111 . 117.6 no
C12 . C11 . H111 . 119.7 no
C11 . C12 . C13 . 119.15(17) yes
C11 . C12 . H121 . 119.4 no
C13 . C12 . H121 . 121.5 no
C12 . C13 . C14 . 118.89(17) yes
C12 . C13 . H131 . 120.6 no
C14 . C13 . H131 . 120.5 no
C13 . C14 . C15 . 119.58(17) yes
C13 . C14 . H141 . 120.9 no
C15 . C14 . H141 . 119.6 no
C14 . C15 . N3 . 121.23(16) yes
C14 . C15 . C16 . 124.01(15) yes
N3 . C15 . C16 . 114.76(14) yes
C15 . C16 . N4 . 114.91(13) yes
C15 . C16 . C17 . 123.56(15) yes
N4 . C16 . C17 . 121.47(15) yes
C16 . C17 . C18 . 119.46(16) yes
C16 . C17 . H171 . 120.3 no
C18 . C17 . H171 . 120.2 no
C17 . C18 . C19 . 119.15(16) yes
C17 . C18 . H181 . 120.3 no
C19 . C18 . H181 . 120.6 no
C18 . C19 . C20 . 119.00(17) yes
C18 . C19 . H191 . 120.8 no
C20 . C19 . H191 . 120.2 no
C19 . C20 . N4 . 122.52(16) yes
C19 . C20 . H201 . 119.9 no
N4 . C20 . H201 . 117.6 no
N5 . C21 . C22 . 122.66(17) yes
N5 . C21 . H211 . 117.5 no
C22 . C21 . H211 . 119.9 no
C21 . C22 . C23 . 118.91(18) yes
C21 . C22 . H221 . 120.4 no
C23 . C22 . H221 . 120.7 no
C22 . C23 . C24 . 119.18(17) yes
C22 . C23 . H231 . 120.2 no
C24 . C23 . H231 . 120.6 no
C23 . C24 . C25 . 119.66(17) yes
C23 . C24 . H241 . 120.5 no
C25 . C24 . H241 . 119.8 no
C24 . C25 . N5 . 120.96(17) yes
C24 . C25 . C26 . 124.29(16) yes
N5 . C25 . C26 . 114.73(14) yes
C25 . C26 . N6 . 114.93(14) yes
C25 . C26 . C27 . 123.97(16) yes
N6 . C26 . C27 . 121.10(17) yes
C26 . C27 . C28 . 119.31(18) yes
C26 . C27 . H271 . 120.4 no
C28 . C27 . H271 . 120.3 no
C27 . C28 . C29 . 119.34(17) yes
C27 . C28 . H281 . 119.5 no
C29 . C28 . H281 . 121.1 no
C28 . C29 . C30 . 119.03(18) yes
C28 . C29 . H291 . 121.8 no
C30 . C29 . H291 . 119.1 no
C29 . C30 . N6 . 122.46(17) yes
C29 . C30 . H301 . 118.8 no
N6 . C30 . H301 . 118.8 no
C2 . C31 . C32 . 120.02(15) yes
C2 . C31 . C36 . 119.79(15) yes
C32 . C31 . C36 . 120.14(15) yes
C31 . C32 . C33 . 119.32(18) yes
C31 . C32 . H321 . 119.8 no
C33 . C32 . H321 . 120.9 no
C32 . C33 . C34 . 120.83(18) yes
C32 . C33 . H331 . 119.6 no
C34 . C33 . H331 . 119.5 no
C33 . C34 . C35 . 119.86(17) yes
C33 . C34 . H341 . 120.1 no
C35 . C34 . H341 . 120.1 no
C34 . C35 . O1 . 115.63(16) yes
C34 . C35 . C36 . 120.27(17) yes
O1 . C35 . C36 . 123.91(17) yes
C31 . C36 . C35 . 119.54(16) yes
C31 . C36 . H361 . 120.0 no
C35 . C36 . H361 . 120.4 no
O1 . C37 . C38 . 111.99(16) yes
O1 . C37 . H371 . 106.5 no
C38 . C37 . H371 . 108.4 no
O1 . C37 . H372 . 111.2 no
C38 . C37 . H372 . 109.9 no
H371 . C37 . H372 . 108.7 no
C37 . C38 . C39 . 178.0(2) yes
C38 . C39 . H391 . 179.8 no
C9 . C41 . C42 . 120.27(14) yes
C9 . C41 . C46 . 120.47(15) yes
C42 . C41 . C46 . 119.23(15) yes
C41 . C42 . C43 . 119.70(15) yes
C41 . C42 . H421 . 120.2 no
C43 . C42 . H421 . 120.1 no
C42 . C43 . C44 . 121.52(16) yes
C42 . C43 . H431 . 119.6 no
C44 . C43 . H431 . 118.9 no
C43 . C44 . C45 . 118.66(15) yes
C43 . C44 . H441 . 120.5 no
C45 . C44 . H441 . 120.9 no
C44 . C45 . O2 . 124.34(15) yes
C44 . C45 . C46 . 120.61(15) yes
O2 . C45 . C46 . 115.04(15) yes
C41 . C46 . C45 . 120.26(16) yes
C41 . C46 . H461 . 119.9 no
C45 . C46 . H461 . 119.8 no
O2 . C47 . C48 . 107.33(16) yes
O2 . C47 . H471 . 110.0 no
C48 . C47 . H471 . 110.3 no
O2 . C47 . H472 . 110.1 no
C48 . C47 . H472 . 109.2 no
H471 . C47 . H472 . 109.9 no
C47 . C48 . C49 . 178.4(3) yes
C48 . C49 . H491 . 179.2 no
F1 . P1 . F2 . 179.47(10) yes
F1 . P1 . F3 . 89.07(8) yes
F2 . P1 . F3 . 91.46(10) yes
F1 . P1 . F4 . 89.99(10) yes
F2 . P1 . F4 . 90.04(9) yes
F3 . P1 . F4 . 90.17(8) yes
F1 . P1 . F5 . 89.34(8) yes
F2 . P1 . F5 . 90.14(10) yes
F3 . P1 . F5 . 178.35(9) yes
F4 . P1 . F5 . 90.26(8) yes
F1 . P1 . F6 . 89.84(9) yes
F2 . P1 . F6 . 90.13(8) yes
F3 . P1 . F6 . 90.19(8) yes
F4 . P1 . F6 . 179.61(9) yes
F5 . P1 . F6 . 89.39(8) yes
F7 . P2 . F8 . 179.23(8) yes
F7 . P2 . F9 . 90.41(8) yes
F8 . P2 . F9 . 90.33(7) yes
F7 . P2 . F10 . 90.12(8) yes
F8 . P2 . F10 . 89.66(8) yes
F9 . P2 . F10 . 89.53(8) yes
F7 . P2 . F11 . 90.50(8) yes
F8 . P2 . F11 . 88.76(7) yes
F9 . P2 . F11 . 178.90(8) yes
F10 . P2 . F11 . 89.85(8) yes
F7 . P2 . F12 . 90.46(7) yes
F8 . P2 . F12 . 89.75(7) yes
F9 . P2 . F12 . 90.57(8) yes
F10 . P2 . F12 . 179.41(8) yes
F11 . P2 . F12 . 90.04(7) yes
C52 . C51 . Cl1 . 108.76(18) yes
C52 . C51 . H511 . 109.7 no
Cl1 . C51 . H511 . 111.3 no
C52 . C51 . H512 . 111.0 no
Cl1 . C51 . H512 . 108.4 no
H511 . C51 . H512 . 107.7 no
C51 . C52 . Cl2 . 109.5(2) yes
C51 . C52 . H521 . 111.2 no
Cl2 . C52 . H521 . 107.7 no
C51 . C52 . H522 . 108.4 no
Cl2 . C52 . H522 . 108.9 no
H521 . C52 . H522 . 111.1 no

loop_
_geom_bond_atom_site_label_1
_geom_bond_site_symmetry_1
_geom_bond_atom_site_label_2
_geom_bond_site_symmetry_2
_geom_bond_distance
_geom_bond_publ_flag
Ru1 . N1 . 2.0623(13) yes
Ru1 . N2 . 2.0741(13) yes
Ru1 . N3 . 2.0591(14) yes
Ru1 . N4 . 2.0590(13) yes
Ru1 . N5 . 2.0601(14) yes
Ru1 . N6 . 2.0609(13) yes
N1 . C1 . 1.3467(19) yes
N1 . C5 . 1.3649(19) yes
N2 . C6 . 1.365(2) yes
N2 . C10 . 1.3451(19) yes
N3 . C11 . 1.345(2) yes
N3 . C15 . 1.363(2) yes
N4 . C16 . 1.362(2) yes
N4 . C20 . 1.347(2) yes
N5 . C21 . 1.347(2) yes
N5 . C25 . 1.362(2) yes
N6 . C26 . 1.365(2) yes
N6 . C30 . 1.343(2) yes
O1 . C35 . 1.377(2) yes
O1 . C37 . 1.437(2) yes
O2 . C45 . 1.371(2) yes
O2 . C47 . 1.435(2) yes
C1 . C2 . 1.396(2) yes
C1 . H11 . 0.931 no
C2 . C3 . 1.396(2) yes
C2 . C31 . 1.479(2) yes
C3 . C4 . 1.382(2) yes
C3 . H31 . 0.925 no
C4 . C5 . 1.392(2) yes
C4 . H41 . 0.928 no
C5 . C6 . 1.465(2) yes
C6 . C7 . 1.392(2) yes
C7 . C8 . 1.384(2) yes
C7 . H71 . 0.926 no
C8 . C9 . 1.399(2) yes
C8 . H81 . 0.926 no
C9 . C10 . 1.397(2) yes
C9 . C41 . 1.478(2) yes
C10 . H101 . 0.937 no
C11 . C12 . 1.383(3) yes
C11 . H111 . 0.920 no
C12 . C13 . 1.382(3) yes
C12 . H121 . 0.938 no
C13 . C14 . 1.386(3) yes
C13 . H131 . 0.926 no
C14 . C15 . 1.393(2) yes
C14 . H141 . 0.914 no
C15 . C16 . 1.471(2) yes
C16 . C17 . 1.392(2) yes
C17 . C18 . 1.382(3) yes
C17 . H171 . 0.938 no
C18 . C19 . 1.383(3) yes
C18 . H181 . 0.916 no
C19 . C20 . 1.388(2) yes
C19 . H191 . 0.933 no
C20 . H201 . 0.913 no
C21 . C22 . 1.384(2) yes
C21 . H211 . 0.930 no
C22 . C23 . 1.381(3) yes
C22 . H221 . 0.922 no
C23 . C24 . 1.383(3) yes
C23 . H231 . 0.926 no
C24 . C25 . 1.394(2) yes
C24 . H241 . 0.925 no
C25 . C26 . 1.468(3) yes
C26 . C27 . 1.394(2) yes
C27 . C28 . 1.386(3) yes
C27 . H271 . 0.932 no
C28 . C29 . 1.377(3) yes
C28 . H281 . 0.929 no
C29 . C30 . 1.387(2) yes
C29 . H291 . 0.916 no
C30 . H301 . 0.921 no
C31 . C32 . 1.394(2) yes
C31 . C36 . 1.404(2) yes
C32 . C33 . 1.390(3) yes
C32 . H321 . 0.936 no
C33 . C34 . 1.383(3) yes
C33 . H331 . 0.950 no
C34 . C35 . 1.390(3) yes
C34 . H341 . 0.933 no
C35 . C36 . 1.389(2) yes
C36 . H361 . 0.937 no
C37 . C38 . 1.454(3) yes
C37 . H371 . 0.962 no
C37 . H372 . 0.957 no
C38 . C39 . 1.185(3) yes
C39 . H391 . 0.919 no
C41 . C42 . 1.401(2) yes
C41 . C46 . 1.398(2) yes
C42 . C43 . 1.387(2) yes
C42 . H421 . 0.937 no
C43 . C44 . 1.391(3) yes
C43 . H431 . 0.933 no
C44 . C45 . 1.393(2) yes
C44 . H441 . 0.920 no
C45 . C46 . 1.394(2) yes
C46 . H461 . 0.944 no
C47 . C48 . 1.463(3) yes
C47 . H471 . 0.974 no
C47 . H472 . 0.962 no
C48 . C49 . 1.184(3) yes
C49 . H491 . 0.932 no
P1 . F1 . 1.5970(15) yes
P1 . F2 . 1.5824(15) yes
P1 . F3 . 1.6027(14) yes
P1 . F4 . 1.5943(14) yes
P1 . F5 . 1.6042(14) yes
P1 . F6 . 1.5960(13) yes
P2 . F7 . 1.5937(13) yes
P2 . F8 . 1.6109(13) yes
P2 . F9 . 1.5947(13) yes
P2 . F10 . 1.6019(13) yes
P2 . F11 . 1.5996(12) yes
P2 . F12 . 1.5994(13) yes
C51 . C52 . 1.495(4) yes
C51 . Cl1 . 1.785(3) yes
C51 . H511 . 0.965 no
C51 . H512 . 0.978 no
C52 . Cl2 . 1.786(3) yes
C52 . H521 . 0.958 no
C52 . H522 . 0.980 no

loop_
_geom_hbond_atom_site_label_D
_geom_hbond_site_symmetry_D
_geom_hbond_atom_site_label_H
_geom_hbond_site_symmetry_H
_geom_hbond_atom_site_label_A
_geom_hbond_site_symmetry_A
_geom_hbond_angle_DHA
_geom_hbond_distance_DH
_geom_hbond_distance_HA
_geom_hbond_distance_DA
_geom_hbond_publ_flag
C4 . H41 . O1 4_464 137 0.93 2.52 3.259(3) yes
C34 . H341 . C49 4_566 162 0.93 2.56 3.455(3) yes
